data_7207863
loop_
_publ_author_name
'Kuai, Hai-Wei'
'Fan, Jian'
'Liu, Qing'
'Sun, Wei-Yin'

_publ_section_title
;
 Structural diversity in imidazole and carboxylate-containing metal
 complexes dependent on the alkaline reagents
;
_journal_issue 10
_journal_name_full CrystEngComm
_journal_page_first 3708
_journal_paper_doi 10.1039/c2ce25062d
_journal_volume 14
_journal_year 2012
_chemical_formula_moiety '2(C24 H20 Cd2 N4 O10), 2(H O0.5)'
_chemical_formula_sum 'C48 H42 Cd4 N8 O21'
_chemical_formula_weight 1516.50
_chemical_name_systematic
;
?
;
_space_group_IT_number 2
_symmetry_cell_setting triclinic
_symmetry_space_group_name_Hall '-P 1'
_symmetry_space_group_name_H-M 'P -1'
_atom_sites_solution_hydrogens geom
_atom_sites_solution_primary direct
_atom_sites_solution_secondary difmap
_audit_creation_method SHELXL-97
_cell_angle_alpha 95.1900(10)
_cell_angle_beta 91.9440(10)
_cell_angle_gamma 116.7120(10)
_cell_formula_units_Z 1
_cell_length_a 9.1431(7)
_cell_length_b 10.1077(8)
_cell_length_c 15.6537(18)
_cell_measurement_reflns_used 1682
_cell_measurement_temperature 293(2)
_cell_measurement_theta_max 23.25
_cell_measurement_theta_min 2.50
_cell_volume 1282.4(2)
_computing_cell_refinement 'Bruker SMART'
_computing_data_collection 'Bruker SMART'
_computing_data_reduction 'Bruker SAINT'
_computing_molecular_graphics 'Bruker SHELXTL'
_computing_publication_material 'Bruker SHELXTL'
_computing_structure_refinement 'SHELXL-97 (Sheldrick, 1997)'
_computing_structure_solution 'SHELXS-97 (Sheldrick, 1990)'
_diffrn_ambient_temperature 293(2)
_diffrn_measured_fraction_theta_full 0.990
_diffrn_measured_fraction_theta_max 0.990
_diffrn_measurement_device_type 'CCD area detector'
_diffrn_measurement_method 'phi and omega scans'
_diffrn_radiation_monochromator graphite
_diffrn_radiation_source 'fine-focus sealed tube'
_diffrn_radiation_type MoK\a
_diffrn_radiation_wavelength 0.71073
_diffrn_reflns_av_R_equivalents 0.0355
_diffrn_reflns_av_sigmaI/netI 0.0856
_diffrn_reflns_limit_h_max 10
_diffrn_reflns_limit_h_min -9
_diffrn_reflns_limit_k_max 6
_diffrn_reflns_limit_k_min -12
_diffrn_reflns_limit_l_max 17
_diffrn_reflns_limit_l_min -18
_diffrn_reflns_number 6588
_diffrn_reflns_theta_full 25.00
_diffrn_reflns_theta_max 25.00
_diffrn_reflns_theta_min 2.27
_exptl_absorpt_coefficient_mu 1.726
_exptl_absorpt_correction_T_max 0.7240
_exptl_absorpt_correction_T_min 0.7026
_exptl_absorpt_correction_type multi-scan
_exptl_absorpt_process_details 'SADABS Bruker, 2000'
_exptl_crystal_colour colorless
_exptl_crystal_density_diffrn 1.964
_exptl_crystal_density_method 'not measured'
_exptl_crystal_description block
_exptl_crystal_F_000 746
_exptl_crystal_size_max 0.22
_exptl_crystal_size_mid 0.20
_exptl_crystal_size_min 0.20
_refine_diff_density_max 0.614
_refine_diff_density_min -0.557
_refine_diff_density_rms 0.100
_refine_ls_extinction_method none
_refine_ls_goodness_of_fit_ref 0.893
_refine_ls_hydrogen_treatment constr
_refine_ls_matrix_type full
_refine_ls_number_parameters 364
_refine_ls_number_reflns 4458
_refine_ls_number_restraints 4
_refine_ls_restrained_S_all 0.895
_refine_ls_R_factor_all 0.0533
_refine_ls_R_factor_gt 0.0351
_refine_ls_shift/su_max 0.001
_refine_ls_shift/su_mean 0.000
_refine_ls_structure_factor_coef Fsqd
_refine_ls_weighting_details 'calc w=1/[\s^2^(Fo^2^)]'
_refine_ls_weighting_scheme calc
_refine_ls_wR_factor_gt 0.0578
_refine_ls_wR_factor_ref 0.0614
_reflns_number_gt 3128
_reflns_number_total 4458
_reflns_threshold_expression >2sigma(I)
_cod_data_source_file c2ce25062d.txt
_cod_data_source_block 3
_cod_depositor_comments
;
The following automatic conversions were performed:

'_symmetry_cell_setting' value 'Triclinic' changed to 'triclinic'
according to /home/saulius/struct/CIF-dictionaries/cif_core.dic
dictionary named 'cif_core.dic' version 2.4.1 from 2010-06-29.

Automatic conversion script
Id: cif_fix_values 1715 2011-07-08 13:25:40Z adriana 
;
_cod_original_sg_symbol_H-M P-1
_cod_database_code 7207863

loop_
_symmetry_equiv_pos_as_xyz
'x, y, z'
'-x, -y, -z'

loop_
_atom_site_label
_atom_site_type_symbol
_atom_site_fract_x
_atom_site_fract_y
_atom_site_fract_z
_atom_site_U_iso_or_equiv
_atom_site_adp_type
_atom_site_occupancy
_atom_site_symmetry_multiplicity
_atom_site_calc_flag
_atom_site_refinement_flags
Cd1 Cd 0.09475(5) 0.16826(4) 0.42107(2) 0.027 Uani 1 1 d U
Cd2 Cd 0.94893(5) -0.19322(4) 0.92005(3) 0.03306(13) Uani 1 1 d .
N11 N -0.3813(6) 0.5478(5) 0.1054(3) 0.0343(12) Uani 1 1 d .
N12 N -0.2400(6) 0.6993(5) 0.0118(3) 0.0365(13) Uani 1 1 d .
N111 N 0.3325(5) 0.2165(4) 0.4962(3) 0.0287(11) Uani 1 1 d .
N112 N 0.5158(5) 0.1741(5) 0.5700(3) 0.0317(12) Uani 1 1 d .
O1 O -0.1349(5) 0.1945(4) 0.3407(2) 0.0416(10) Uani 1 1 d U
O2 O 0.0695(5) 0.3863(4) 0.4167(2) 0.0383(10) Uani 1 1 d .
O3 O 0.0522(4) 0.8784(4) 0.4593(2) 0.0338(10) Uani 1 1 d .
O4 O -0.0304(4) 0.9406(4) 0.3410(2) 0.0377(10) Uani 1 1 d .
O5 O 0.8249(5) 0.6053(4) 0.8088(2) 0.0402(11) Uani 1 1 d .
O6 O 0.9893(4) 0.5877(4) 0.9083(2) 0.0375(10) Uani 1 1 d .
O7 O 0.8120(5) -0.0891(4) 0.8529(2) 0.0551(13) Uani 1 1 d .
O8 O 0.8600(5) 0.0673(4) 0.9697(2) 0.0494(12) Uani 1 1 d .
O9 O 0.2552(4) 0.2519(4) 0.3072(2) 0.0373(10) Uani 1 1 d .
H18 H 0.2263 0.1841 0.2590 0.045 Uiso 1 1 d R
H17 H 0.2754 0.3356 0.2984 0.045 Uiso 1 1 d R
O10 O 1.1514(5) -0.0687(4) 0.8265(3) 0.0696(15) Uani 1 1 d D
H20 H 1.2294 -0.0637 0.8577 0.083 Uiso 1 1 d RD
H19 H 1.1413 -0.1113 0.7782 0.083 Uiso 1 1 d RD
O11 O 0.5989(10) 0.1146(10) 0.0647(6) 0.073(3) Uani 0.50 1 d P
C1 C -0.2937(6) 0.4887(6) 0.2398(3) 0.0285(14) Uani 1 1 d .
C2 C -0.2436(6) 0.3903(5) 0.2715(3) 0.0295(14) Uani 1 1 d .
H1 H -0.2919 0.2915 0.2467 0.035 Uiso 1 1 calc R
C3 C -0.1234(6) 0.4357(5) 0.3392(3) 0.0237(13) Uani 1 1 d .
C4 C -0.0549(6) 0.5832(5) 0.3762(3) 0.0277(13) Uani 1 1 d .
H2 H 0.0238 0.6147 0.4227 0.033 Uiso 1 1 calc R
C5 C -0.1006(6) 0.6834(5) 0.3459(3) 0.0222(12) Uani 1 1 d .
C6 C -0.2176(6) 0.6369(5) 0.2772(3) 0.0293(14) Uani 1 1 d .
H3 H -0.2463 0.7054 0.2554 0.035 Uiso 1 1 calc R
C11 C -0.4240(7) 0.4359(6) 0.1663(3) 0.0380(16) Uani 1 1 d .
H4 H -0.4354 0.3428 0.1367 0.046 Uiso 1 1 calc R
H5 H -0.5285 0.4178 0.1883 0.046 Uiso 1 1 calc R
C12 C -0.2608(7) 0.5818(6) 0.0522(4) 0.0382(16) Uani 1 1 d .
H6 H -0.1992 0.5300 0.0445 0.046 Uiso 1 1 calc R
C13 C -0.3521(7) 0.7443(6) 0.0434(4) 0.0435(17) Uani 1 1 d .
H7 H -0.3655 0.8250 0.0276 0.052 Uiso 1 1 calc R
C14 C -0.4399(7) 0.6522(6) 0.1014(4) 0.0420(16) Uani 1 1 d .
H8 H -0.5225 0.6583 0.1320 0.050 Uiso 1 1 calc R
C31 C -0.0597(7) 0.3318(6) 0.3674(4) 0.0312(14) Uani 1 1 d .
C51 C -0.0221(6) 0.8453(6) 0.3846(4) 0.0284(14) Uani 1 1 d .
C101 C 0.6651(6) 0.1615(6) 0.7056(3) 0.0250(13) Uani 1 1 d .
C102 C 0.6927(6) 0.0702(6) 0.7574(3) 0.0307(14) Uani 1 1 d .
H9 H 0.6505 -0.0309 0.7385 0.037 Uiso 1 1 calc R
C103 C 0.7823(6) 0.1258(6) 0.8372(3) 0.0277(13) Uani 1 1 d .
C104 C 0.8430(6) 0.2770(5) 0.8651(3) 0.0276(13) Uani 1 1 d .
H10 H 0.9011 0.3161 0.9188 0.033 Uiso 1 1 calc R
C105 C 0.8172(6) 0.3684(5) 0.8134(3) 0.0238(13) Uani 1 1 d .
C106 C 0.7276(6) 0.3105(5) 0.7344(3) 0.0267(13) Uani 1 1 d .
H11 H 0.7094 0.3733 0.7004 0.032 Uiso 1 1 calc R
C111 C 0.5757(7) 0.0892(6) 0.6180(3) 0.0409(16) Uani 1 1 d .
H12 H 0.6490 0.0664 0.5832 0.049 Uiso 1 1 calc R
H13 H 0.4827 -0.0049 0.6255 0.049 Uiso 1 1 calc R
C112 C 0.3581(7) 0.1372(6) 0.5514(3) 0.0325(14) Uani 1 1 d .
H14 H 0.2733 0.0618 0.5755 0.039 Uiso 1 1 calc R
C113 C 0.4900(8) 0.3124(6) 0.4783(4) 0.0516(19) Uani 1 1 d .
H15 H 0.5145 0.3837 0.4403 0.062 Uiso 1 1 calc R
C114 C 0.6028(7) 0.2894(7) 0.5226(4) 0.054(2) Uani 1 1 d .
H16 H 0.7164 0.3405 0.5216 0.065 Uiso 1 1 calc R
C131 C 0.8204(7) 0.0283(6) 0.8913(4) 0.0326(14) Uani 1 1 d .
C151 C 0.8825(7) 0.5312(6) 0.8457(4) 0.0309(14) Uani 1 1 d .

loop_
_atom_site_aniso_label
_atom_site_aniso_U_11
_atom_site_aniso_U_22
_atom_site_aniso_U_33
_atom_site_aniso_U_23
_atom_site_aniso_U_13
_atom_site_aniso_U_12
Cd1 0.034 0.025 0.025 0.003 -0.003 0.017
Cd2 0.0518(3) 0.0229(2) 0.0234(2) 0.00068(18) -0.0054(2) 0.0170(2)
N11 0.034(3) 0.033(3) 0.030(3) 0.003(2) -0.008(2) 0.011(2)
N12 0.044(3) 0.024(3) 0.039(3) 0.004(2) 0.000(3) 0.013(2)
N111 0.027(3) 0.029(3) 0.030(3) 0.011(2) -0.004(2) 0.012(2)
N112 0.031(3) 0.035(3) 0.028(3) 0.002(2) -0.008(2) 0.014(2)
O1 0.065(3) 0.021(2) 0.041(3) 0.0000(19) -0.005(2) 0.024(2)
O2 0.055(3) 0.031(2) 0.040(3) 0.0036(19) -0.004(2) 0.030(2)
O3 0.038(2) 0.030(2) 0.028(2) -0.0049(18) 0.0019(19) 0.0128(18)
O4 0.053(3) 0.020(2) 0.043(3) 0.0012(19) -0.002(2) 0.0200(19)
O5 0.071(3) 0.026(2) 0.030(2) 0.0016(18) -0.009(2) 0.029(2)
O6 0.053(3) 0.027(2) 0.032(2) -0.0064(18) -0.013(2) 0.0200(19)
O7 0.112(4) 0.049(3) 0.030(3) 0.001(2) -0.004(2) 0.060(3)
O8 0.077(3) 0.030(2) 0.031(3) 0.0059(19) -0.019(2) 0.017(2)
O9 0.059(3) 0.033(2) 0.024(2) 0.0083(18) 0.004(2) 0.0238(19)
O10 0.077(3) 0.051(3) 0.051(3) -0.013(2) 0.009(3) 0.006(2)
O11 0.079(7) 0.128(8) 0.055(6) -0.006(6) 0.007(5) 0.087(6)
C1 0.034(3) 0.023(3) 0.024(3) 0.008(3) 0.000(3) 0.009(3)
C2 0.043(4) 0.015(3) 0.027(3) 0.002(2) 0.003(3) 0.010(3)
C3 0.035(3) 0.020(3) 0.018(3) 0.005(2) 0.003(3) 0.014(3)
C4 0.033(3) 0.029(3) 0.020(3) 0.000(3) -0.002(3) 0.014(3)
C5 0.029(3) 0.022(3) 0.017(3) 0.001(2) 0.001(2) 0.013(2)
C6 0.042(4) 0.024(3) 0.030(3) 0.009(3) 0.004(3) 0.021(3)
C11 0.044(4) 0.029(3) 0.036(4) 0.011(3) -0.005(3) 0.011(3)
C12 0.041(4) 0.034(4) 0.041(4) 0.004(3) -0.001(3) 0.019(3)
C13 0.050(4) 0.039(4) 0.043(4) 0.012(3) -0.001(3) 0.020(3)
C14 0.044(4) 0.051(4) 0.039(4) 0.000(3) 0.000(3) 0.030(3)
C31 0.040(4) 0.033(4) 0.027(3) 0.005(3) 0.003(3) 0.022(3)
C51 0.034(4) 0.027(3) 0.030(4) 0.003(3) 0.014(3) 0.019(3)
C101 0.030(3) 0.028(3) 0.020(3) 0.000(2) -0.002(3) 0.016(3)
C102 0.040(4) 0.027(3) 0.027(3) -0.003(3) -0.002(3) 0.019(3)
C103 0.039(4) 0.026(3) 0.022(3) 0.004(3) -0.001(3) 0.018(3)
C104 0.039(4) 0.021(3) 0.022(3) 0.000(2) -0.004(3) 0.014(3)
C105 0.033(3) 0.019(3) 0.020(3) 0.001(2) 0.001(3) 0.013(2)
C106 0.040(4) 0.030(3) 0.021(3) 0.006(3) 0.001(3) 0.025(3)
C111 0.055(4) 0.044(4) 0.033(4) -0.007(3) -0.020(3) 0.035(3)
C112 0.032(4) 0.031(3) 0.030(4) 0.002(3) 0.000(3) 0.011(3)
C113 0.053(5) 0.044(4) 0.045(4) 0.016(3) -0.014(4) 0.010(3)
C114 0.030(4) 0.070(5) 0.046(4) 0.025(4) -0.004(3) 0.004(3)
C131 0.042(4) 0.026(3) 0.032(4) 0.007(3) -0.002(3) 0.017(3)
C151 0.043(4) 0.027(3) 0.024(3) 0.005(3) 0.006(3) 0.017(3)

loop_
_atom_type_symbol
_atom_type_description
_atom_type_scat_dispersion_real
_atom_type_scat_dispersion_imag
_atom_type_scat_source
C C 0.0033 0.0016 'International Tables Vol C Tables 4.2.6.8 and 6.1.1.4'
H H 0.0000 0.0000 'International Tables Vol C Tables 4.2.6.8 and 6.1.1.4'
N N 0.0061 0.0033 'International Tables Vol C Tables 4.2.6.8 and 6.1.1.4'
O O 0.0106 0.0060 'International Tables Vol C Tables 4.2.6.8 and 6.1.1.4'
Cd Cd -0.8075 1.2024 'International Tables Vol C Tables 4.2.6.8 and 6.1.1.4'

loop_
_geom_angle_atom_site_label_1
_geom_angle_atom_site_label_2
_geom_angle_atom_site_label_3
_geom_angle
_geom_angle_site_symmetry_1
_geom_angle_site_symmetry_3
N111 Cd1 O4 114.63(14) . 1_545
N111 Cd1 O3 93.41(14) . 2_566
O4 Cd1 O3 101.06(12) 1_545 2_566
N111 Cd1 O9 85.42(14) . .
O4 Cd1 O9 86.96(12) 1_545 .
O3 Cd1 O9 171.59(12) 2_566 .
N111 Cd1 O2 110.36(14) . .
O4 Cd1 O2 132.88(14) 1_545 .
O3 Cd1 O2 89.35(13) 2_566 .
O9 Cd1 O2 83.28(13) . .
N111 Cd1 O1 163.65(13) . .
O4 Cd1 O1 80.40(13) 1_545 .
O3 Cd1 O1 89.67(13) 2_566 .
O9 Cd1 O1 89.20(12) . .
O2 Cd1 O1 53.57(12) . .
N12 Cd2 O8 90.70(15) 1_646 2_757
N12 Cd2 O7 96.00(17) 1_646 .
O8 Cd2 O7 121.97(14) 2_757 .
N12 Cd2 O10 177.34(15) 1_646 .
O8 Cd2 O10 87.70(14) 2_757 .
O7 Cd2 O10 83.07(16) . .
N12 Cd2 O5 94.52(14) 1_646 1_545
O8 Cd2 O5 150.67(15) 2_757 1_545
O7 Cd2 O5 86.18(14) . 1_545
O10 Cd2 O5 87.91(12) . 1_545
N12 Cd2 O6 87.79(15) 1_646 1_545
O8 Cd2 O6 96.47(13) 2_757 1_545
O7 Cd2 O6 141.22(13) . 1_545
O10 Cd2 O6 94.49(14) . 1_545
O5 Cd2 O6 55.03(12) 1_545 1_545
N12 Cd2 C151 88.53(16) 1_646 1_545
O8 Cd2 C151 124.06(17) 2_757 1_545
O7 Cd2 C151 113.71(17) . 1_545
O10 Cd2 C151 94.13(14) . 1_545
O5 Cd2 C151 27.70(14) 1_545 1_545
O6 Cd2 C151 27.59(14) 1_545 1_545
C12 N11 C14 107.1(5) . .
C12 N11 C11 125.8(5) . .
C14 N11 C11 126.5(5) . .
C12 N12 C13 105.3(5) . .
C12 N12 Cd2 126.5(4) . 1_464
C13 N12 Cd2 128.1(4) . 1_464
C112 N111 C113 102.8(5) . .
C112 N111 Cd1 128.3(4) . .
C113 N111 Cd1 127.0(4) . .
C112 N112 C114 105.8(5) . .
C112 N112 C111 124.9(5) . .
C114 N112 C111 128.4(5) . .
C31 O1 Cd1 87.0(3) . .
C31 O2 Cd1 97.2(3) . .
C51 O3 Cd1 120.2(3) . 2_566
C51 O4 Cd1 108.7(4) . 1_565
C151 O5 Cd2 91.2(3) . 1_565
C151 O6 Cd2 90.2(3) . 1_565
C131 O7 Cd2 116.0(4) . .
C131 O8 Cd2 150.8(4) . 2_757
Cd1 O9 H18 115.1 . .
Cd1 O9 H17 114.3 . .
H18 O9 H17 115.0 . .
Cd2 O10 H20 95.3 . .
Cd2 O10 H19 117.0 . .
H20 O10 H19 113.8 . .
C2 C1 C6 118.1(5) . .
C2 C1 C11 120.3(5) . .
C6 C1 C11 121.6(5) . .
C3 C2 C1 121.6(5) . .
C3 C2 H1 119.2 . .
C1 C2 H1 119.2 . .
C2 C3 C4 118.2(5) . .
C2 C3 C31 121.0(5) . .
C4 C3 C31 120.7(5) . .
C5 C4 C3 121.6(5) . .
C5 C4 H2 119.2 . .
C3 C4 H2 119.2 . .
C4 C5 C6 119.3(5) . .
C4 C5 C51 121.5(5) . .
C6 C5 C51 119.1(5) . .
C5 C6 C1 121.1(5) . .
C5 C6 H3 119.4 . .
C1 C6 H3 119.4 . .
N11 C11 C1 110.6(4) . .
N11 C11 H4 109.5 . .
C1 C11 H4 109.5 . .
N11 C11 H5 109.5 . .
C1 C11 H5 109.5 . .
H4 C11 H5 108.1 . .
N12 C12 N11 111.8(5) . .
N12 C12 H6 124.1 . .
N11 C12 H6 124.1 . .
C14 C13 N12 109.6(6) . .
C14 C13 H7 125.2 . .
N12 C13 H7 125.2 . .
C13 C14 N11 106.2(5) . .
C13 C14 H8 126.9 . .
N11 C14 H8 126.9 . .
O2 C31 O1 122.1(5) . .
O2 C31 C3 118.0(5) . .
O1 C31 C3 119.9(5) . .
O4 C51 O3 123.2(5) . .
O4 C51 C5 118.9(5) . .
O3 C51 C5 117.9(5) . .
C106 C101 C102 118.6(5) . .
C106 C101 C111 125.0(5) . .
C102 C101 C111 116.4(5) . .
C101 C102 C103 121.7(5) . .
C101 C102 H9 119.2 . .
C103 C102 H9 119.2 . .
C104 C103 C102 118.5(5) . .
C104 C103 C131 119.7(5) . .
C102 C103 C131 121.7(5) . .
C105 C104 C103 120.0(5) . .
C105 C104 H10 120.0 . .
C103 C104 H10 120.0 . .
C104 C105 C106 120.4(5) . .
C104 C105 C151 118.8(5) . .
C106 C105 C151 120.7(5) . .
C101 C106 C105 120.8(5) . .
C101 C106 H11 119.6 . .
C105 C106 H11 119.6 . .
N112 C111 C101 117.0(5) . .
N112 C111 H12 108.1 . .
C101 C111 H12 108.1 . .
N112 C111 H13 108.1 . .
C101 C111 H13 108.1 . .
H12 C111 H13 107.3 . .
N111 C112 N112 114.2(5) . .
N111 C112 H14 122.9 . .
N112 C112 H14 122.9 . .
C114 C113 N111 111.4(6) . .
C114 C113 H15 124.3 . .
N111 C113 H15 124.3 . .
C113 C114 N112 105.8(5) . .
C113 C114 H16 127.1 . .
N112 C114 H16 127.1 . .
O8 C131 O7 123.8(5) . .
O8 C131 C103 119.9(5) . .
O7 C131 C103 116.3(5) . .
O6 C151 O5 122.4(5) . .
O6 C151 C105 119.7(5) . .
O5 C151 C105 117.9(5) . .
O6 C151 Cd2 62.2(3) . 1_565
O5 C151 Cd2 61.1(3) . 1_565
C105 C151 Cd2 169.3(4) . 1_565

loop_
_geom_bond_atom_site_label_1
_geom_bond_atom_site_label_2
_geom_bond_distance
_geom_bond_site_symmetry_2
Cd1 N111 2.262(4) .
Cd1 O4 2.278(3) 1_545
Cd1 O3 2.301(3) 2_566
Cd1 O9 2.319(3) .
Cd1 O2 2.323(3) .
Cd1 O1 2.538(4) .
Cd2 N12 2.234(4) 1_646
Cd2 O8 2.247(4) 2_757
Cd2 O7 2.254(4) .
Cd2 O10 2.361(4) .
Cd2 O5 2.370(3) 1_545
Cd2 O6 2.396(4) 1_545
Cd2 C151 2.707(5) 1_545
N11 C12 1.341(6) .
N11 C14 1.387(7) .
N11 C11 1.471(6) .
N12 C12 1.337(6) .
N12 C13 1.384(7) .
N12 Cd2 2.234(4) 1_464
N111 C112 1.313(6) .
N111 C113 1.384(6) .
N112 C112 1.331(6) .
N112 C114 1.380(6) .
N112 C111 1.454(6) .
O1 C31 1.261(6) .
O2 C31 1.252(6) .
O3 C51 1.270(6) .
O3 Cd1 2.301(3) 2_566
O4 C51 1.258(6) .
O4 Cd1 2.278(3) 1_565
O5 C151 1.259(6) .
O5 Cd2 2.370(3) 1_565
O6 C151 1.254(6) .
O6 Cd2 2.396(4) 1_565
O7 C131 1.250(6) .
O8 C131 1.243(6) .
O8 Cd2 2.247(4) 2_757
O9 H18 0.9168 .
O9 H17 0.8076 .
O10 H20 0.8296 .
O10 H19 0.8174 .
C1 C2 1.388(7) .
C1 C6 1.395(6) .
C1 C11 1.501(7) .
C2 C3 1.386(7) .
C2 H1 0.9300 .
C3 C4 1.389(6) .
C3 C31 1.502(7) .
C4 C5 1.371(7) .
C4 H2 0.9300 .
C5 C6 1.378(7) .
C5 C51 1.515(6) .
C6 H3 0.9300 .
C11 H4 0.9700 .
C11 H5 0.9700 .
C12 H6 0.9300 .
C13 C14 1.366(7) .
C13 H7 0.9300 .
C14 H8 0.9300 .
C101 C106 1.373(6) .
C101 C102 1.379(7) .
C101 C111 1.513(6) .
C102 C103 1.392(7) .
C102 H9 0.9300 .
C103 C104 1.391(6) .
C103 C131 1.499(7) .
C104 C105 1.372(7) .
C104 H10 0.9300 .
C105 C106 1.383(6) .
C105 C151 1.505(7) .
C106 H11 0.9300 .
C111 H12 0.9700 .
C111 H13 0.9700 .
C112 H14 0.9300 .
C113 C114 1.340(8) .
C113 H15 0.9300 .
C114 H16 0.9300 .
C151 Cd2 2.707(5) 1_565

loop_
_geom_torsion_atom_site_label_1
_geom_torsion_atom_site_label_2
_geom_torsion_atom_site_label_3
_geom_torsion_atom_site_label_4
_geom_torsion
_geom_torsion_site_symmetry_1
_geom_torsion_site_symmetry_4
O4 Cd1 N111 C112 -54.9(5) 1_545 .
O3 Cd1 N111 C112 48.9(5) 2_566 .
O9 Cd1 N111 C112 -139.5(5) . .
O2 Cd1 N111 C112 139.5(4) . .
O1 Cd1 N111 C112 149.4(4) . .
O4 Cd1 N111 C113 106.4(5) 1_545 .
O3 Cd1 N111 C113 -149.8(5) 2_566 .
O9 Cd1 N111 C113 21.8(5) . .
O2 Cd1 N111 C113 -59.2(5) . .
O1 Cd1 N111 C113 -49.3(8) . .
N111 Cd1 O1 C31 -10.0(6) . .
O4 Cd1 O1 C31 -167.7(3) 1_545 .
O3 Cd1 O1 C31 91.0(3) 2_566 .
O9 Cd1 O1 C31 -80.6(3) . .
O2 Cd1 O1 C31 1.6(3) . .
N111 Cd1 O2 C31 174.9(3) . .
O4 Cd1 O2 C31 12.9(4) 1_545 .
O3 Cd1 O2 C31 -91.7(3) 2_566 .
O9 Cd1 O2 C31 92.4(3) . .
O1 Cd1 O2 C31 -1.6(3) . .
N12 Cd2 O7 C131 79.2(4) 1_646 .
O8 Cd2 O7 C131 -15.4(5) 2_757 .
O10 Cd2 O7 C131 -98.3(4) . .
O5 Cd2 O7 C131 173.4(4) 1_545 .
O6 Cd2 O7 C131 173.2(3) 1_545 .
C151 Cd2 O7 C131 170.3(4) 1_545 .
C6 C1 C2 C3 1.0(8) . .
C11 C1 C2 C3 179.9(5) . .
C1 C2 C3 C4 1.1(8) . .
C1 C2 C3 C31 -174.4(5) . .
C2 C3 C4 C5 -1.7(7) . .
C31 C3 C4 C5 173.8(5) . .
C3 C4 C5 C6 0.2(8) . .
C3 C4 C5 C51 -178.1(4) . .
C4 C5 C6 C1 1.9(8) . .
C51 C5 C6 C1 -179.7(4) . .
C2 C1 C6 C5 -2.5(8) . .
C11 C1 C6 C5 178.6(5) . .
C12 N11 C11 C1 70.9(7) . .
C14 N11 C11 C1 -98.6(6) . .
C2 C1 C11 N11 -138.9(5) . .
C6 C1 C11 N11 40.0(7) . .
C13 N12 C12 N11 1.7(6) . .
Cd2 N12 C12 N11 177.7(3) 1_464 .
C14 N11 C12 N12 -1.8(6) . .
C11 N11 C12 N12 -173.0(5) . .
C12 N12 C13 C14 -0.9(6) . .
Cd2 N12 C13 C14 -176.8(4) 1_464 .
N12 C13 C14 N11 -0.2(7) . .
C12 N11 C14 C13 1.2(6) . .
C11 N11 C14 C13 172.3(5) . .
Cd1 O2 C31 O1 3.1(6) . .
Cd1 O2 C31 C3 -176.1(4) . .
Cd1 O1 C31 O2 -2.8(5) . .
Cd1 O1 C31 C3 176.3(5) . .
C2 C3 C31 O2 166.2(5) . .
C4 C3 C31 O2 -9.1(8) . .
C2 C3 C31 O1 -13.0(8) . .
C4 C3 C31 O1 171.7(5) . .
Cd1 O4 C51 O3 -2.9(6) 1_565 .
Cd1 O4 C51 C5 178.6(3) 1_565 .
Cd1 O3 C51 O4 103.5(5) 2_566 .
Cd1 O3 C51 C5 -78.1(5) 2_566 .
C4 C5 C51 O4 159.5(5) . .
C6 C5 C51 O4 -18.9(7) . .
C4 C5 C51 O3 -19.1(7) . .
C6 C5 C51 O3 162.6(5) . .
C106 C101 C102 C103 -0.3(8) . .
C111 C101 C102 C103 176.1(5) . .
C101 C102 C103 C104 0.8(8) . .
C101 C102 C103 C131 -176.5(5) . .
C102 C103 C104 C105 -1.4(8) . .
C131 C103 C104 C105 176.0(5) . .
C103 C104 C105 C106 1.5(8) . .
C103 C104 C105 C151 179.3(5) . .
C102 C101 C106 C105 0.4(8) . .
C111 C101 C106 C105 -175.7(5) . .
C104 C105 C106 C101 -1.0(8) . .
C151 C105 C106 C101 -178.7(4) . .
C112 N112 C111 C101 -113.0(6) . .
C114 N112 C111 C101 79.3(7) . .
C106 C101 C111 N112 -16.2(8) . .
C102 C101 C111 N112 167.7(5) . .
C113 N111 C112 N112 0.1(6) . .
Cd1 N111 C112 N112 164.9(3) . .
C114 N112 C112 N111 0.2(6) . .
C111 N112 C112 N111 -169.7(5) . .
C112 N111 C113 C114 -0.5(7) . .
Cd1 N111 C113 C114 -165.5(4) . .
N111 C113 C114 N112 0.7(7) . .
C112 N112 C114 C113 -0.5(7) . .
C111 N112 C114 C113 169.0(5) . .
Cd2 O8 C131 O7 92.5(9) 2_757 .
Cd2 O8 C131 C103 -86.4(10) 2_757 .
Cd2 O7 C131 O8 -19.3(8) . .
Cd2 O7 C131 C103 159.6(4) . .
C104 C103 C131 O8 22.0(8) . .
C102 C103 C131 O8 -160.7(5) . .
C104 C103 C131 O7 -157.0(5) . .
C102 C103 C131 O7 20.3(8) . .
Cd2 O6 C151 O5 11.1(6) 1_565 .
Cd2 O6 C151 C105 -168.0(4) 1_565 .
Cd2 O5 C151 O6 -11.2(6) 1_565 .
Cd2 O5 C151 C105 167.9(4) 1_565 .
C104 C105 C151 O6 16.4(7) . .
C106 C105 C151 O6 -165.9(5) . .
C104 C105 C151 O5 -162.7(5) . .
C106 C105 C151 O5 15.0(8) . .
C104 C105 C151 Cd2 -81(2) . 1_565
C106 C105 C151 Cd2 97(2) . 1_565
